data_4340880
loop_
_publ_author_name
'Liao, Jia-Ling'
'Chi, Yun'
'Liu, Shih-Hung'
'Lee, Gene-Hsiang'
'Chou, Pi-Tai'
'Huang, Hao-Xiang'
'Su, Yu-De'
'Chang, Chih-Hao'
'Lin, Jin-Sheng'
'Tseng, Meu-Rurng'

_publ_section_title
;
 Os(II) Phosphors with Near-Infrared Emission Induced by Ligand-to-Ligand
 Charge Transfer Transition.
;
_journal_issue 17
_journal_name_full 'Inorganic chemistry'
_journal_page_first 9366
_journal_page_last 9374
_journal_paper_doi 10.1021/ic501474r
_journal_volume 53
_journal_year 2014
_chemical_formula_sum 'C21 H14 F6 N8 O3 Os'
_chemical_formula_weight 730.60
_chemical_name_systematic
; 
 ? 
;
_space_group_IT_number 14
_symmetry_cell_setting monoclinic
_symmetry_space_group_name_Hall '-P 2yn'
_symmetry_space_group_name_H-M 'P 1 21/n 1'
_atom_sites_solution_hydrogens geom
_atom_sites_solution_primary direct
_atom_sites_solution_secondary difmap
_audit_creation_method SHELXL-97
_cell_angle_alpha 90.00
_cell_angle_beta 97.8898(14)
_cell_angle_gamma 90.00
_cell_formula_units_Z 4
_cell_length_a 11.3471(6)
_cell_length_b 17.0368(9)
_cell_length_c 12.9426(7)
_cell_measurement_reflns_used 3004
_cell_measurement_temperature 200(2)
_cell_measurement_theta_max 21.80
_cell_measurement_theta_min 2.24
_cell_volume 2478.4(2)
_computing_cell_refinement 'Bruker SAINT'
_computing_data_collection 'Bruker SMART'
_computing_data_reduction 'Bruker SAINT'
_computing_molecular_graphics 'Bruker SHELXTL'
_computing_publication_material 'Bruker SHELXTL'
_computing_structure_refinement 'SHELXL-97 (Sheldrick, 1997)'
_computing_structure_solution 'SHELXS-97 (Sheldrick, 1990)'
_diffrn_ambient_temperature 200(2)
_diffrn_measured_fraction_theta_full 1.000
_diffrn_measured_fraction_theta_max 1.000
_diffrn_measurement_device_type 'BRUKER SMART APEXCCD area detector'
_diffrn_measurement_method 'omega scans'
_diffrn_radiation_monochromator graphite
_diffrn_radiation_source 'fine-focus sealed tube'
_diffrn_radiation_type MoK\a
_diffrn_radiation_wavelength 0.71073
_diffrn_reflns_av_R_equivalents 0.0593
_diffrn_reflns_av_sigmaI/netI 0.0560
_diffrn_reflns_limit_h_max 14
_diffrn_reflns_limit_h_min -14
_diffrn_reflns_limit_k_max 19
_diffrn_reflns_limit_k_min -22
_diffrn_reflns_limit_l_max 16
_diffrn_reflns_limit_l_min -16
_diffrn_reflns_number 18957
_diffrn_reflns_theta_full 27.50
_diffrn_reflns_theta_max 27.50
_diffrn_reflns_theta_min 1.99
_exptl_absorpt_coefficient_mu 5.231
_exptl_absorpt_correction_T_max 0.5969
_exptl_absorpt_correction_T_min 0.3546
_exptl_absorpt_correction_type multi-scan
_exptl_crystal_colour colorless
_exptl_crystal_density_diffrn 1.958
_exptl_crystal_density_meas ?
_exptl_crystal_density_method 'not measured'
_exptl_crystal_description block
_exptl_crystal_F_000 1400
_exptl_crystal_size_max 0.25
_exptl_crystal_size_mid 0.14
_exptl_crystal_size_min 0.11
_refine_diff_density_max 1.453
_refine_diff_density_min -0.966
_refine_diff_density_rms 0.147
_refine_ls_extinction_method none
_refine_ls_goodness_of_fit_ref 1.043
_refine_ls_hydrogen_treatment constr
_refine_ls_matrix_type full
_refine_ls_number_parameters 377
_refine_ls_number_reflns 5695
_refine_ls_number_restraints 12
_refine_ls_restrained_S_all 1.048
_refine_ls_R_factor_all 0.0554
_refine_ls_R_factor_gt 0.0389
_refine_ls_shift/su_max 0.001
_refine_ls_shift/su_mean 0.000
_refine_ls_structure_factor_coef Fsqd
_refine_ls_weighting_details 'calc w=1/[\s^2^(Fo^2^)+(0.0309P)^2^+3.2940P] where P=(Fo^2^+2Fc^2^)/3'
_refine_ls_weighting_scheme calc
_refine_ls_wR_factor_gt 0.0784
_refine_ls_wR_factor_ref 0.0847
_reflns_number_gt 4493
_reflns_number_total 5695
_reflns_threshold_expression >2sigma(I)
_cod_data_source_file ic501474r_si_001.cif
_cod_data_source_block 2
_cod_depositor_comments
;
The following automatic conversions were performed:

'_symmetry_cell_setting' value 'Monoclinic' changed to 'monoclinic'
according to
/home/saulius/struct/COD-crude-data--automatic-downloads/rss-feeds/ACS/lib/dictionaries/cif_core.dic
dictionary named 'cif_core.dic' version 2.4.2 from 2011-04-26.

Automatic conversion script
Id: cif_fix_values 2281 2013-09-26 08:29:07Z andrius 

 Adding full bibliography for 4340879--4340881.cif.

The following automatic conversions were performed:

'_exptl_crystal_density_meas' value 'not_measured' was changed to '?'
- the value is perceived as not measured.

Automatic conversion script
Id: cif_fix_values 3008 2015-01-20 13:52:24Z robertas 
;
_cod_original_sg_symbol_H-M P2(1)/n
_cod_database_code 4340880

loop_
_symmetry_equiv_pos_as_xyz
'x, y, z'
'-x+1/2, y+1/2, -z+1/2'
'-x, -y, -z'
'x-1/2, -y-1/2, z-1/2'

loop_
_atom_site_label
_atom_site_type_symbol
_atom_site_fract_x
_atom_site_fract_y
_atom_site_fract_z
_atom_site_U_iso_or_equiv
_atom_site_adp_type
_atom_site_occupancy
_atom_site_symmetry_multiplicity
_atom_site_calc_flag
_atom_site_refinement_flags
_atom_site_disorder_assembly
_atom_site_disorder_group
Os Os 0.036892(19) 0.627400(12) 0.355564(15) 0.02076(7) Uani 1 1 d . . .
N1 N -0.0550(4) 0.7280(3) 0.2979(3) 0.0227(10) Uani 1 1 d . . .
N2 N 0.1673(4) 0.7154(3) 0.3874(3) 0.0234(10) Uani 1 1 d . . .
N3 N 0.0805(5) 0.6399(3) 0.1150(4) 0.0318(12) Uani 1 1 d . A .
N4 N 0.1033(4) 0.6097(2) 0.2133(3) 0.0220(10) Uani 1 1 d . A .
N5 N 0.2207(5) 0.5440(3) 0.1199(4) 0.0341(12) Uani 1 1 d . A .
N6 N 0.1648(4) 0.5403(3) 0.3891(3) 0.0238(10) Uani 1 1 d . . .
N7 N 0.2113(4) 0.5034(3) 0.4782(4) 0.0282(11) Uani 1 1 d . . .
N8 N 0.3077(5) 0.4651(3) 0.3436(4) 0.0325(12) Uani 1 1 d . . .
C1 C -0.0867(6) 0.5557(3) 0.3161(4) 0.0289(13) Uani 1 1 d . . .
C2 C -0.0039(5) 0.6318(3) 0.4925(5) 0.0290(13) Uani 1 1 d . . .
C3 C -0.1691(5) 0.7307(4) 0.2529(4) 0.0316(14) Uani 1 1 d . . .
H3 H -0.2161 0.6845 0.2528 0.038 Uiso 1 1 calc R . .
C4 C -0.2202(6) 0.7972(4) 0.2072(5) 0.0376(15) Uani 1 1 d . . .
H4 H -0.3019 0.7978 0.1786 0.045 Uiso 1 1 calc R . .
C5 C -0.1507(6) 0.8638(4) 0.2034(5) 0.0374(15) Uani 1 1 d . . .
H5 H -0.1831 0.9101 0.1697 0.045 Uiso 1 1 calc R . .
C6 C -0.0348(6) 0.8617(3) 0.2491(5) 0.0346(14) Uani 1 1 d . . .
H6 H 0.0141 0.9068 0.2475 0.041 Uiso 1 1 calc R . .
C7 C 0.0116(5) 0.7933(3) 0.2980(4) 0.0267(13) Uani 1 1 d . . .
C8 C 0.1333(5) 0.7881(3) 0.3525(4) 0.0263(13) Uani 1 1 d . . .
C9 C 0.2079(6) 0.8518(3) 0.3738(5) 0.0329(14) Uani 1 1 d . . .
H9 H 0.1832 0.9024 0.3485 0.039 Uiso 1 1 calc R . .
C10 C 0.3182(6) 0.8422(4) 0.4318(5) 0.0378(15) Uani 1 1 d . . .
H10 H 0.3695 0.8859 0.4478 0.045 Uiso 1 1 calc R . .
C11 C 0.3532(6) 0.7675(4) 0.4665(5) 0.0356(15) Uani 1 1 d . . .
H11 H 0.4288 0.7592 0.5065 0.043 Uiso 1 1 calc R . .
C12 C 0.2759(5) 0.7055(3) 0.4417(4) 0.0293(13) Uani 1 1 d . . .
H12 H 0.3004 0.6541 0.4638 0.035 Uiso 1 1 calc R . .
C13 C 0.1513(11) 0.6055(7) -0.0520(8) 0.053(3) Uani 0.768(7) 1 d PD A 1
F1 F 0.1148(10) 0.6737(8) -0.0912(12) 0.079(3) Uani 0.768(7) 1 d PD A 1
F2 F 0.0766(8) 0.5526(5) -0.1061(5) 0.090(3) Uani 0.768(7) 1 d PD A 1
F3 F 0.2559(6) 0.5887(5) -0.0789(5) 0.076(3) Uani 0.768(7) 1 d PD A 1
C13' C 0.184(3) 0.626(2) -0.036(3) 0.053(3) Uani 0.232(7) 1 d PD A 2
F1' F 0.093(4) 0.667(3) -0.080(5) 0.079(3) Uani 0.232(7) 1 d PD A 2
F2' F 0.190(3) 0.5623(17) -0.0979(19) 0.090(3) Uani 0.232(7) 1 d PD A 2
F3' F 0.2839(19) 0.6611(15) -0.0438(14) 0.076(3) Uani 0.232(7) 1 d PD A 2
C14 C 0.1530(6) 0.5983(4) 0.0638(5) 0.0352(15) Uani 1 1 d . . .
C15 C 0.1865(5) 0.5541(3) 0.2118(4) 0.0249(12) Uani 1 1 d . . .
C16 C 0.2227(5) 0.5169(3) 0.3117(4) 0.0242(12) Uani 1 1 d . A .
C17 C 0.2942(6) 0.4591(4) 0.4444(5) 0.0336(14) Uani 1 1 d . B .
O1 O -0.1632(4) 0.5138(3) 0.2882(4) 0.0464(12) Uani 1 1 d . . .
O2 O -0.0237(4) 0.6288(3) 0.5760(3) 0.0471(12) Uani 1 1 d . . .
C18 C 0.3678(7) 0.4070(5) 0.5170(6) 0.054(2) Uani 1 1 d . . .
F4 F 0.3112(11) 0.3494(6) 0.5536(10) 0.092(4) Uani 0.579(6) 1 d PU B 1
F5 F 0.4650(12) 0.3856(7) 0.4866(8) 0.083(3) Uani 0.579(6) 1 d P B 1
F6 F 0.4112(10) 0.4479(6) 0.6091(7) 0.091(3) Uani 0.579(6) 1 d P B 1
F4' F 0.3307(16) 0.3913(9) 0.6011(14) 0.092(4) Uani 0.421(6) 1 d P B 2
F5' F 0.3680(13) 0.3312(8) 0.4681(10) 0.083(3) Uani 0.421(6) 1 d P B 2
F6' F 0.4817(18) 0.4197(9) 0.5264(13) 0.091(3) Uani 0.421(6) 1 d P B 2
O3 O 0.4406(8) 0.3021(4) 0.9302(6) 0.107(3) Uani 1 1 d . . .
C19 C 0.4871(8) 0.3449(5) 0.8716(7) 0.058(2) Uani 1 1 d . . .
C20 C 0.5576(9) 0.3096(6) 0.7951(7) 0.082(3) Uani 1 1 d . . .
H20A H 0.6424 0.3186 0.8178 0.123 Uiso 1 1 calc R . .
H20B H 0.5347 0.3337 0.7265 0.123 Uiso 1 1 calc R . .
H20C H 0.5422 0.2530 0.7903 0.123 Uiso 1 1 calc R . .
C21 C 0.4668(9) 0.4298(5) 0.8744(8) 0.083(3) Uani 1 1 d . . .
H21A H 0.4298 0.4430 0.9363 0.125 Uiso 1 1 calc R . .
H21B H 0.4141 0.4458 0.8115 0.125 Uiso 1 1 calc R . .
H21C H 0.5430 0.4574 0.8773 0.125 Uiso 1 1 calc R . .

loop_
_atom_site_aniso_label
_atom_site_aniso_U_11
_atom_site_aniso_U_22
_atom_site_aniso_U_33
_atom_site_aniso_U_23
_atom_site_aniso_U_13
_atom_site_aniso_U_12
Os 0.02121(12) 0.01858(12) 0.02269(11) -0.00015(9) 0.00371(8) -0.00027(10)
N1 0.022(3) 0.023(2) 0.023(2) -0.0001(18) 0.0026(19) 0.000(2)
N2 0.024(3) 0.022(2) 0.023(2) -0.0012(18) 0.0008(19) 0.002(2)
N3 0.035(3) 0.034(3) 0.026(2) 0.005(2) 0.003(2) 0.007(2)
N4 0.026(3) 0.017(2) 0.022(2) 0.0023(17) 0.0030(19) 0.0014(19)
N5 0.044(3) 0.032(3) 0.027(3) 0.003(2) 0.009(2) 0.014(2)
N6 0.026(3) 0.019(2) 0.025(2) 0.0038(18) 0.001(2) 0.000(2)
N7 0.030(3) 0.029(3) 0.025(2) 0.007(2) 0.003(2) 0.003(2)
N8 0.036(3) 0.026(3) 0.035(3) 0.005(2) 0.003(2) 0.010(2)
C1 0.035(4) 0.025(3) 0.028(3) 0.002(2) 0.010(3) 0.005(3)
C2 0.030(3) 0.023(3) 0.034(3) -0.002(2) 0.007(2) -0.004(3)
C3 0.027(3) 0.036(4) 0.031(3) -0.002(3) 0.000(3) -0.001(3)
C4 0.029(4) 0.043(4) 0.041(4) -0.002(3) 0.004(3) 0.007(3)
C5 0.044(4) 0.030(4) 0.039(3) 0.004(3) 0.010(3) 0.018(3)
C6 0.044(4) 0.023(3) 0.038(3) 0.004(3) 0.011(3) 0.007(3)
C7 0.031(3) 0.025(3) 0.025(3) -0.003(2) 0.008(2) 0.004(3)
C8 0.035(3) 0.021(3) 0.025(3) 0.001(2) 0.011(2) 0.000(2)
C9 0.034(4) 0.020(3) 0.043(4) 0.005(2) 0.003(3) -0.001(3)
C10 0.037(4) 0.028(3) 0.048(4) 0.001(3) 0.003(3) -0.018(3)
C11 0.027(3) 0.040(4) 0.038(3) -0.005(3) -0.002(3) -0.009(3)
C12 0.027(3) 0.026(3) 0.034(3) 0.007(2) -0.002(3) -0.002(3)
C13 0.066(8) 0.066(8) 0.029(5) -0.002(5) 0.014(5) 0.033(6)
F1 0.100(6) 0.103(5) 0.040(5) 0.038(3) 0.034(4) 0.054(5)
F2 0.103(6) 0.127(6) 0.039(3) -0.026(4) 0.005(4) -0.001(5)
F3 0.072(5) 0.125(7) 0.038(4) 0.023(4) 0.031(3) 0.046(5)
C13' 0.066(8) 0.066(8) 0.029(5) -0.002(5) 0.014(5) 0.033(6)
F1' 0.100(6) 0.103(5) 0.040(5) 0.038(3) 0.034(4) 0.054(5)
F2' 0.103(6) 0.127(6) 0.039(3) -0.026(4) 0.005(4) -0.001(5)
F3' 0.072(5) 0.125(7) 0.038(4) 0.023(4) 0.031(3) 0.046(5)
C14 0.046(4) 0.035(3) 0.026(3) 0.001(3) 0.011(3) 0.014(3)
C15 0.026(3) 0.023(3) 0.025(3) 0.003(2) 0.001(2) 0.001(2)
C16 0.025(3) 0.021(3) 0.027(3) 0.001(2) 0.005(2) 0.006(2)
C17 0.031(4) 0.029(3) 0.041(4) 0.008(3) 0.004(3) 0.008(3)
O1 0.046(3) 0.053(3) 0.041(3) -0.010(2) 0.010(2) -0.026(3)
O2 0.067(3) 0.047(3) 0.031(2) -0.008(2) 0.018(2) -0.016(3)
C18 0.049(5) 0.069(6) 0.046(4) 0.025(4) 0.012(4) 0.028(4)
F4 0.081(5) 0.080(7) 0.110(8) 0.071(6) -0.002(5) 0.011(6)
F5 0.103(7) 0.080(7) 0.066(5) 0.017(5) 0.012(6) 0.058(5)
F6 0.104(7) 0.075(6) 0.077(6) 0.002(4) -0.049(5) 0.042(5)
F4' 0.081(5) 0.080(7) 0.110(8) 0.071(6) -0.002(5) 0.011(6)
F5' 0.103(7) 0.080(7) 0.066(5) 0.017(5) 0.012(6) 0.058(5)
F6' 0.104(7) 0.075(6) 0.077(6) 0.002(4) -0.049(5) 0.042(5)
O3 0.160(7) 0.057(4) 0.124(6) 0.010(4) 0.094(6) -0.006(4)
C19 0.065(6) 0.045(5) 0.063(5) -0.004(4) 0.009(4) -0.011(4)
C20 0.081(7) 0.101(8) 0.070(6) 0.001(6) 0.030(5) -0.031(6)
C21 0.068(7) 0.065(6) 0.118(9) 0.007(6) 0.016(6) 0.004(5)

loop_
_atom_type_symbol
_atom_type_description
_atom_type_scat_dispersion_real
_atom_type_scat_dispersion_imag
_atom_type_scat_source
C C 0.0033 0.0016 'International Tables Vol C Tables 4.2.6.8 and 6.1.1.4'
H H 0.0000 0.0000 'International Tables Vol C Tables 4.2.6.8 and 6.1.1.4'
N N 0.0061 0.0033 'International Tables Vol C Tables 4.2.6.8 and 6.1.1.4'
O O 0.0106 0.0060 'International Tables Vol C Tables 4.2.6.8 and 6.1.1.4'
F F 0.0171 0.0103 'International Tables Vol C Tables 4.2.6.8 and 6.1.1.4'
Os Os -1.2165 7.6030 'International Tables Vol C Tables 4.2.6.8 and 6.1.1.4'

loop_
_geom_angle_atom_site_label_1
_geom_angle_atom_site_label_2
_geom_angle_atom_site_label_3
_geom_angle
C1 Os C2 90.6(2)
C1 Os N6 93.8(2)
C2 Os N6 94.9(2)
C1 Os N1 96.8(2)
C2 Os N1 97.3(2)
N6 Os N1 163.62(18)
C1 Os N4 90.7(2)
C2 Os N4 170.9(2)
N6 Os N4 75.96(17)
N1 Os N4 91.47(16)
C1 Os N2 174.1(2)
C2 Os N2 92.5(2)
N6 Os N2 90.90(17)
N1 Os N2 77.79(18)
N4 Os N2 86.95(17)
C7 N1 C3 118.7(5)
C7 N1 Os 115.2(4)
C3 N1 Os 125.8(4)
C12 N2 C8 119.3(5)
C12 N2 Os 125.6(4)
C8 N2 Os 115.1(4)
C14 N3 N4 102.4(4)
C15 N4 N3 107.3(4)
C15 N4 Os 116.8(3)
N3 N4 Os 135.9(4)
C15 N5 C14 100.5(5)
C16 N6 N7 109.0(4)
C16 N6 Os 117.3(4)
N7 N6 Os 133.5(4)
C17 N7 N6 101.3(5)
C16 N8 C17 100.3(5)
O1 C1 Os 177.0(5)
O2 C2 Os 174.4(6)
N1 C3 C4 122.7(6)
C3 C4 C5 118.9(6)
C6 C5 C4 118.8(6)
C5 C6 C7 120.0(6)
N1 C7 C6 120.9(6)
N1 C7 C8 116.4(5)
C6 C7 C8 122.7(5)
N2 C8 C9 120.8(5)
N2 C8 C7 114.9(5)
C9 C8 C7 124.1(5)
C10 C9 C8 120.1(6)
C9 C10 C11 118.9(6)
C12 C11 C10 118.7(6)
N2 C12 C11 122.2(5)
F3 C13 F1 109.9(11)
F3 C13 F2 104.0(8)
F1 C13 F2 104.2(11)
F3 C13 C14 111.0(9)
F1 C13 C14 114.7(10)
F2 C13 C14 112.4(10)
F3' C13' F1' 112(3)
F3' C13' F2' 101(2)
F1' C13' F2' 106(3)
F3' C13' C14 122(3)
F1' C13' C14 107(3)
F2' C13' C14 107(3)
N3 C14 N5 116.2(5)
N3 C14 C13' 120.3(16)
N5 C14 C13' 120.9(15)
N3 C14 C13 122.1(6)
N5 C14 C13 121.5(6)
C13' C14 C13 20.6(12)
N5 C15 N4 113.7(5)
N5 C15 C16 132.1(5)
N4 C15 C16 114.2(5)
N8 C16 N6 112.1(5)
N8 C16 C15 132.2(5)
N6 C16 C15 115.6(5)
N7 C17 N8 117.3(5)
N7 C17 C18 120.0(6)
N8 C17 C18 122.7(6)
F4' C18 F5 128.2(10)
F4' C18 F4 43.7(9)
F5 C18 F4 112.9(10)
F4' C18 F6' 113.9(13)
F5 C18 F6' 35.4(7)
F4 C18 F6' 128.9(10)
F4' C18 F6 59.3(9)
F5 C18 F6 100.8(10)
F4 C18 F6 101.4(9)
F6' C18 F6 67.2(10)
F4' C18 F5' 102.2(11)
F5 C18 F5' 63.5(8)
F4 C18 F5' 60.8(9)
F6' C18 F5' 97.4(10)
F6 C18 F5' 142.6(8)
F4' C18 C17 117.2(10)
F5 C18 C17 114.6(7)
F4 C18 C17 115.1(8)
F6' C18 C17 115.5(9)
F6 C18 C17 110.1(7)
F5' C18 C17 107.2(8)
O3 C19 C21 119.4(8)
O3 C19 C20 119.4(8)
C21 C19 C20 121.2(8)

loop_
_geom_bond_atom_site_label_1
_geom_bond_atom_site_label_2
_geom_bond_distance
Os C1 1.877(6)
Os C2 1.894(6)
Os N6 2.079(4)
Os N1 2.090(4)
Os N4 2.105(4)
Os N2 2.107(5)
N1 C7 1.344(7)
N1 C3 1.346(7)
N2 C12 1.343(7)
N2 C8 1.356(7)
N3 C14 1.329(7)
N3 N4 1.363(6)
N4 C15 1.341(7)
N5 C15 1.312(7)
N5 C14 1.349(7)
N6 C16 1.332(7)
N6 N7 1.355(6)
N7 C17 1.326(7)
N8 C16 1.330(7)
N8 C17 1.339(8)
C1 O1 1.143(7)
C2 O2 1.135(7)
C3 C4 1.371(8)
C4 C5 1.386(9)
C5 C6 1.366(9)
C6 C7 1.395(8)
C7 C8 1.464(8)
C8 C9 1.382(8)
C9 C10 1.378(9)
C10 C11 1.389(9)
C11 C12 1.383(8)
C13 F3 1.313(12)
C13 F1 1.313(12)
C13 F2 1.364(13)
C13 C14 1.501(12)
C13' F3' 1.30(2)
C13' F1' 1.30(2)
C13' F2' 1.36(2)
C13' C14 1.46(4)
C15 C16 1.448(7)
C17 C18 1.467(9)
C18 F4' 1.248(18)
C18 F5 1.274(13)
C18 F4 1.298(13)
C18 F6' 1.30(2)
C18 F6 1.409(12)
C18 F5' 1.439(16)
O3 C19 1.223(9)
C19 C21 1.466(11)
C19 C20 1.483(12)
